data_4332165
loop_
_publ_author_name
'Armentano, Donatella'
'De Munno, Giovanni'
'Guerra, Francesca'
'Julve, Miguel'
'Lloret, Francesc'

_publ_section_title
;
 Ligand Effects on the Structures of Extended Networks of
 Dicyanamide-Containing Transition-Metal Ions
;
_journal_issue 12
_journal_name_full 'Inorganic Chemistry'
_journal_page_first 4626
_journal_page_last 4636
_journal_paper_doi 10.1021/ic060044u
_journal_volume 45
_journal_year 2006
_chemical_formula_sum 'C18 H12 Mn N8'
_chemical_formula_weight 395.30
_chemical_name_systematic
; 
 ? 
;
_space_group_IT_number 14
_symmetry_cell_setting monoclinic
_symmetry_space_group_name_Hall '-P 2ybc'
_symmetry_space_group_name_H-M 'P 1 21/c 1'
_atom_sites_solution_hydrogens geom
_atom_sites_solution_primary direct
_atom_sites_solution_secondary difmap
_audit_creation_method SHELXL-97
_cell_angle_alpha 90.00
_cell_angle_beta 100.633(3)
_cell_angle_gamma 90.00
_cell_formula_units_Z 4
_cell_length_a 11.0232(11)
_cell_length_b 11.4736(10)
_cell_length_c 14.1127(13)
_cell_measurement_reflns_used 6413
_cell_measurement_temperature 293(2)
_cell_volume 1754.3(3)
_computing_cell_refinement 'Bruker-Nonius SAINT'
_computing_data_collection 'Bruker-Nonius SAINT'
_computing_data_reduction 'Bruker SAINT'
_computing_molecular_graphics 'Bruker SHELXTL'
_computing_publication_material 'Bruker SHELXTL'
_computing_structure_refinement 'SHELXL-97 (Sheldrick, 1997)'
_computing_structure_solution 'SHELXS-97 (Sheldrick, 1990)'
_diffrn_ambient_temperature 293(2)
_diffrn_measured_fraction_theta_full 0.998
_diffrn_measured_fraction_theta_max 0.998
_diffrn_measurement_device_type 'CCD area detector'
_diffrn_measurement_method 'phi and omega scans'
_diffrn_radiation_monochromator graphite
_diffrn_radiation_source 'fine-focus sealed tube'
_diffrn_radiation_type MoK\a
_diffrn_radiation_wavelength 0.71073
_diffrn_reflns_av_R_equivalents 0.0302
_diffrn_reflns_av_sigmaI/netI 0.0210
_diffrn_reflns_limit_h_max 15
_diffrn_reflns_limit_h_min -15
_diffrn_reflns_limit_k_max 15
_diffrn_reflns_limit_k_min -16
_diffrn_reflns_limit_l_max 19
_diffrn_reflns_limit_l_min -19
_diffrn_reflns_number 39453
_diffrn_reflns_theta_full 30.05
_diffrn_reflns_theta_max 30.05
_diffrn_reflns_theta_min 1.88
_exptl_absorpt_coefficient_mu 0.773
_exptl_absorpt_correction_T_max 0.9697
_exptl_absorpt_correction_T_min 0.8483
_exptl_absorpt_correction_type empirical
_exptl_absorpt_process_details SADABS
_exptl_crystal_colour yellow
_exptl_crystal_density_diffrn 1.497
_exptl_crystal_density_method 'not measured'
_exptl_crystal_description rhombohedral
_exptl_crystal_F_000 804
_exptl_crystal_size_max 0.22
_exptl_crystal_size_mid 0.22
_exptl_crystal_size_min 0.04
_refine_diff_density_max 0.405
_refine_diff_density_min -0.199
_refine_diff_density_rms 0.044
_refine_ls_extinction_method none
_refine_ls_goodness_of_fit_ref 1.028
_refine_ls_hydrogen_treatment constr
_refine_ls_matrix_type full
_refine_ls_number_parameters 244
_refine_ls_number_reflns 5118
_refine_ls_number_restraints 0
_refine_ls_restrained_S_all 1.028
_refine_ls_R_factor_all 0.0501
_refine_ls_R_factor_gt 0.0316
_refine_ls_shift/su_max 0.001
_refine_ls_shift/su_mean 0.000
_refine_ls_structure_factor_coef Fsqd
_refine_ls_weighting_details 'calc w=1/[\s^2^(Fo^2^)+(0.0477P)^2^+0.3340P] where P=(Fo^2^+2Fc^2^)/3'
_refine_ls_weighting_scheme calc
_refine_ls_wR_factor_gt 0.0835
_refine_ls_wR_factor_ref 0.0952
_reflns_number_gt 3749
_reflns_number_total 5118
_reflns_threshold_expression >2sigma(I)
_cod_data_source_file ic060044usup4.cif
_cod_data_source_block 5
_cod_depositor_comments
;
The following automatic conversions were performed:

'_symmetry_cell_setting' value 'Monoclinic' changed to 'monoclinic'
according to /home/saulius/struct/CIF-dictionaries/cif_core.dic
dictionary named 'cif_core.dic' version 2.4.2 from 2011-04-26.

Automatic conversion script
Id: cif_fix_values 1891 2012-01-12 08:04:46Z andrius 
;
_cod_original_sg_symbol_H-M P2(1)/c
_cod_database_code 4332165

loop_
_symmetry_equiv_pos_as_xyz
'x, y, z'
'-x, y+1/2, -z+1/2'
'-x, -y, -z'
'x, -y-1/2, z-1/2'

loop_
_atom_site_label
_atom_site_type_symbol
_atom_site_fract_x
_atom_site_fract_y
_atom_site_fract_z
_atom_site_U_iso_or_equiv
_atom_site_adp_type
_atom_site_occupancy
_atom_site_symmetry_multiplicity
_atom_site_calc_flag
_atom_site_refinement_flags
Mn1 Mn 0.15608(2) 0.08202(2) 0.744537(15) 0.04092(8) Uani 1 1 d .
N1 N 0.24610(11) -0.08561(11) 0.80328(9) 0.0413(3) Uani 1 1 d .
N2 N 0.35130(11) 0.12706(12) 0.81838(8) 0.0404(3) Uani 1 1 d .
C1 C 0.19351(15) -0.19000(15) 0.79400(12) 0.0495(4) Uani 1 1 d .
H1 H 0.1097 -0.1949 0.7682 0.059 Uiso 1 1 calc R
C2 C 0.25812(17) -0.29245(16) 0.82114(13) 0.0554(4) Uani 1 1 d .
H2 H 0.2170 -0.3636 0.8132 0.066 Uiso 1 1 calc R
C3 C 0.38191(17) -0.28960(15) 0.85956(12) 0.0510(4) Uani 1 1 d .
C4 C 0.44072(14) -0.17920(15) 0.87018(10) 0.0443(3) Uani 1 1 d .
C5 C 0.56993(15) -0.16343(17) 0.90781(12) 0.0531(4) Uani 1 1 d .
H5 H 0.6186 -0.2284 0.9273 0.064 Uiso 1 1 calc R
C6 C 0.62229(15) -0.05708(17) 0.91555(12) 0.0537(4) Uani 1 1 d .
H6 H 0.7062 -0.0505 0.9406 0.064 Uiso 1 1 calc R
C7 C 0.55254(14) 0.04631(15) 0.88625(10) 0.0431(3) Uani 1 1 d .
C8 C 0.60487(15) 0.15958(17) 0.89258(11) 0.0494(4) Uani 1 1 d .
C9 C 0.52713(17) 0.25158(17) 0.86289(12) 0.0533(4) Uani 1 1 d .
H9 H 0.5580 0.3272 0.8670 0.064 Uiso 1 1 calc R
C10 C 0.40214(16) 0.23211(15) 0.82670(11) 0.0487(4) Uani 1 1 d .
H10 H 0.3520 0.2962 0.8074 0.058 Uiso 1 1 calc R
C11 C 0.42538(13) 0.03453(14) 0.84876(9) 0.0381(3) Uani 1 1 d .
C12 C 0.36910(13) -0.07967(13) 0.84075(10) 0.0381(3) Uani 1 1 d .
C13 C 0.4527(2) -0.40030(17) 0.88866(18) 0.0727(6) Uani 1 1 d .
H13A H 0.3981 -0.4659 0.8755 0.109 Uiso 1 1 calc R
H13B H 0.4869 -0.3977 0.9563 0.109 Uiso 1 1 calc R
H13C H 0.5182 -0.4078 0.8527 0.109 Uiso 1 1 calc R
C14 C 0.74060(16) 0.1788(2) 0.92978(14) 0.0663(5) Uani 1 1 d .
H14A H 0.7587 0.2606 0.9287 0.099 Uiso 1 1 calc R
H14B H 0.7878 0.1378 0.8896 0.099 Uiso 1 1 calc R
H14C H 0.7618 0.1503 0.9947 0.099 Uiso 1 1 calc R
N3 N 0.11923(16) 0.24879(16) 0.67252(11) 0.0674(5) Uani 1 1 d .
C15 C 0.08460(14) 0.30224(15) 0.60492(11) 0.0471(4) Uani 1 1 d .
N4 N 0.03905(17) 0.37128(18) 0.53567(11) 0.0736(5) Uani 1 1 d .
C16 C 0.06492(14) 0.36724(15) 0.45027(11) 0.0465(4) Uani 1 1 d .
N5 N 0.08122(14) 0.37347(15) 0.37248(10) 0.0569(4) Uani 1 1 d .
N6 N 0.24148(16) 0.03056(18) 0.60861(11) 0.0695(5) Uani 1 1 d .
C17 C 0.21282(14) 0.04922(15) 0.52804(11) 0.0450(3) Uani 1 1 d .
N7 N 0.19186(16) 0.07722(16) 0.43783(12) 0.0690(5) Uani 1 1 d .
C18 C 0.09287(15) 0.03937(17) 0.38132(12) 0.0511(4) Uani 1 1 d .
N8 N 0.01076(14) 0.00905(16) 0.32541(11) 0.0645(4) Uani 1 1 d .

loop_
_atom_site_aniso_label
_atom_site_aniso_U_11
_atom_site_aniso_U_22
_atom_site_aniso_U_33
_atom_site_aniso_U_23
_atom_site_aniso_U_13
_atom_site_aniso_U_12
Mn1 0.03537(13) 0.05466(16) 0.02982(11) 0.00388(9) -0.00156(8) 0.00686(10)
N1 0.0359(6) 0.0506(7) 0.0356(6) 0.0026(5) 0.0020(5) 0.0018(5)
N2 0.0396(6) 0.0478(7) 0.0313(5) 0.0030(5) 0.0001(5) 0.0049(5)
C1 0.0439(8) 0.0554(10) 0.0479(8) 0.0035(7) 0.0045(7) -0.0025(7)
C2 0.0601(11) 0.0482(9) 0.0596(10) 0.0047(8) 0.0157(8) -0.0028(8)
C3 0.0571(10) 0.0504(9) 0.0484(9) 0.0074(7) 0.0175(7) 0.0106(8)
C4 0.0433(8) 0.0540(9) 0.0364(7) 0.0065(6) 0.0095(6) 0.0114(7)
C5 0.0426(9) 0.0648(11) 0.0503(9) 0.0093(8) 0.0047(7) 0.0196(8)
C6 0.0343(8) 0.0759(12) 0.0480(9) 0.0039(8) -0.0002(6) 0.0115(8)
C7 0.0362(7) 0.0607(9) 0.0313(6) 0.0012(6) 0.0033(5) 0.0029(7)
C8 0.0409(8) 0.0712(11) 0.0346(7) -0.0006(7) 0.0031(6) -0.0069(8)
C9 0.0584(10) 0.0571(10) 0.0430(8) -0.0008(7) 0.0057(7) -0.0111(8)
C10 0.0521(9) 0.0504(9) 0.0416(8) 0.0029(7) 0.0031(7) 0.0031(7)
C11 0.0353(7) 0.0513(8) 0.0265(6) 0.0009(6) 0.0024(5) 0.0053(6)
C12 0.0361(7) 0.0495(8) 0.0282(6) 0.0028(6) 0.0041(5) 0.0068(6)
C13 0.0784(15) 0.0539(11) 0.0889(16) 0.0165(10) 0.0234(12) 0.0202(10)
C14 0.0440(9) 0.0962(15) 0.0553(10) 0.0004(10) 0.0007(8) -0.0164(10)
N3 0.0667(10) 0.0818(11) 0.0545(9) 0.0286(8) 0.0129(7) 0.0201(9)
C15 0.0397(8) 0.0573(10) 0.0452(8) 0.0109(7) 0.0099(6) 0.0070(7)
N4 0.0812(12) 0.0963(13) 0.0469(8) 0.0277(8) 0.0212(8) 0.0436(10)
C16 0.0375(8) 0.0553(9) 0.0454(8) 0.0111(7) 0.0045(6) 0.0058(7)
N5 0.0616(9) 0.0663(9) 0.0448(8) 0.0063(7) 0.0151(7) 0.0029(8)
N6 0.0618(10) 0.1036(14) 0.0415(8) -0.0079(8) 0.0050(7) -0.0087(9)
C17 0.0343(7) 0.0556(9) 0.0442(8) -0.0108(7) 0.0048(6) -0.0033(6)
N7 0.0543(9) 0.0962(13) 0.0505(8) 0.0096(8) -0.0056(7) -0.0233(8)
C18 0.0431(9) 0.0632(10) 0.0443(8) 0.0027(8) 0.0008(7) 0.0020(7)
N8 0.0470(8) 0.0858(12) 0.0540(8) -0.0026(8) -0.0085(7) -0.0015(8)

loop_
_atom_type_symbol
_atom_type_description
_atom_type_scat_dispersion_real
_atom_type_scat_dispersion_imag
_atom_type_scat_source
C C 0.0033 0.0016 'International Tables Vol C Tables 4.2.6.8 and 6.1.1.4'
H H 0.0000 0.0000 'International Tables Vol C Tables 4.2.6.8 and 6.1.1.4'
N N 0.0061 0.0033 'International Tables Vol C Tables 4.2.6.8 and 6.1.1.4'
Mn Mn 0.3368 0.7283 'International Tables Vol C Tables 4.2.6.8 and 6.1.1.4'

loop_
_geom_angle_atom_site_label_1
_geom_angle_atom_site_label_2
_geom_angle_atom_site_label_3
_geom_angle
_geom_angle_site_symmetry_1
_geom_angle_site_symmetry_3
N3 Mn1 N5 96.58(6) . 4_566
N3 Mn1 N8 98.10(7) . 3_556
N5 Mn1 N8 94.05(6) 4_566 3_556
N3 Mn1 N1 163.29(6) . .
N5 Mn1 N1 95.95(6) 4_566 .
N8 Mn1 N1 92.00(6) 3_556 .
N3 Mn1 N2 95.39(6) . .
N5 Mn1 N2 92.18(5) 4_566 .
N8 Mn1 N2 164.39(6) 3_556 .
N1 Mn1 N2 73.10(5) . .
N3 Mn1 N6 84.74(7) . .
N5 Mn1 N6 178.39(6) 4_566 .
N8 Mn1 N6 86.67(6) 3_556 .
N1 Mn1 N6 82.58(6) . .
N2 Mn1 N6 86.77(5) . .
C1 N1 C12 117.95(13) . .
C1 N1 Mn1 125.46(10) . .
C12 N1 Mn1 116.07(10) . .
C10 N2 C11 117.55(13) . .
C10 N2 Mn1 126.66(10) . .
C11 N2 Mn1 115.48(10) . .
N1 C1 C2 122.92(16) . .
C3 C2 C1 120.66(17) . .
C2 C3 C4 117.69(15) . .
C2 C3 C13 120.96(18) . .
C4 C3 C13 121.35(17) . .
C12 C4 C3 118.24(15) . .
C12 C4 C5 118.09(16) . .
C3 C4 C5 123.65(15) . .
C6 C5 C4 121.69(15) . .
C5 C6 C7 121.88(15) . .
C11 C7 C8 118.43(15) . .
C11 C7 C6 118.18(15) . .
C8 C7 C6 123.39(15) . .
C9 C8 C7 117.45(15) . .
C9 C8 C14 121.07(17) . .
C7 C8 C14 121.48(17) . .
C8 C9 C10 120.39(17) . .
N2 C10 C9 123.41(16) . .
N2 C11 C7 122.75(15) . .
N2 C11 C12 117.33(13) . .
C7 C11 C12 119.92(13) . .
N1 C12 C4 122.53(14) . .
N1 C12 C11 117.23(12) . .
C4 C12 C11 120.23(13) . .
C15 N3 Mn1 150.69(17) . .
N3 C15 N4 172.6(2) . .
C15 N4 C16 124.44(17) . .
N5 C16 N4 173.27(19) . .
C16 N5 Mn1 163.26(16) . 4_565
C17 N6 Mn1 133.05(16) . .
N6 C17 N7 173.46(19) . .
C17 N7 C18 119.89(16) . .
N8 C18 N7 174.2(2) . .
C18 N8 Mn1 162.35(16) . 3_556

loop_
_geom_bond_atom_site_label_1
_geom_bond_atom_site_label_2
_geom_bond_distance
_geom_bond_site_symmetry_2
Mn1 N3 2.1695(16) .
Mn1 N5 2.1798(14) 4_566
Mn1 N8 2.1859(16) 3_556
Mn1 N1 2.2511(13) .
Mn1 N2 2.2708(13) .
Mn1 N6 2.3625(17) .
N1 C1 1.327(2) .
N1 C12 1.3631(19) .
N2 C10 1.325(2) .
N2 C11 1.3596(19) .
C1 C2 1.391(2) .
C2 C3 1.373(3) .
C3 C4 1.418(3) .
C3 C13 1.507(2) .
C4 C12 1.407(2) .
C4 C5 1.437(2) .
C5 C6 1.346(3) .
C6 C7 1.432(2) .
C7 C11 1.410(2) .
C7 C8 1.418(2) .
C8 C9 1.375(3) .
C8 C14 1.508(2) .
C9 C10 1.396(2) .
C11 C12 1.445(2) .
N3 C15 1.139(2) .
C15 N4 1.286(2) .
N4 C16 1.290(2) .
C16 N5 1.147(2) .
N5 Mn1 2.1798(14) 4_565
N6 C17 1.143(2) .
C17 N7 1.292(2) .
N7 C18 1.302(2) .
C18 N8 1.140(2) .
N8 Mn1 2.1859(16) 3_556
